data_4508425
loop_
_publ_author_name
'Yang, Yan'
'Du, Peng'
'Liu, Ying-Ying'
'Ma, Jian-Fang'

_publ_section_title
;
 A Series of Coordination Polymers Constructed by Flexible 4-Substituted
 Bis(1,2,4-triazole) Ligands and Polycarboxylate Anions: Syntheses,
 Structures, and Photoluminescent Properties
;
_journal_issue 11
_journal_name_full 'Crystal Growth &amp; Design'
_journal_page_first 4781
_journal_paper_doi 10.1021/cg400934z
_journal_volume 13
_journal_year 2013
_chemical_formula_moiety 'C26 H20 N6 O6 Zn, 1.25H2O'
_chemical_formula_sum 'C26 H22.5 N6 O7.25 Zn'
_chemical_formula_weight 600.40
_chemical_name_systematic
;
 ?
;
_space_group_IT_number 2
_symmetry_cell_setting triclinic
_symmetry_space_group_name_Hall '-P 1'
_symmetry_space_group_name_H-M 'P -1'
_atom_sites_solution_hydrogens geom
_atom_sites_solution_primary direct
_atom_sites_solution_secondary difmap
_audit_creation_method SHELXL-97
_cell_angle_alpha 94.156(2)
_cell_angle_beta 93.210(3)
_cell_angle_gamma 96.077(3)
_cell_formula_units_Z 4
_cell_length_a 10.1260(4)
_cell_length_b 14.1160(4)
_cell_length_c 18.1800(6)
_cell_measurement_reflns_used 6907
_cell_measurement_temperature 293(2)
_cell_measurement_theta_max 29.1809
_cell_measurement_theta_min 2.7702
_cell_volume 2571.91(15)
_computing_cell_refinement CrysAlis
_computing_data_collection 'CrysAlis (Oxford Diffraction, 2006)'
_computing_data_reduction CrysAlis
_computing_structure_refinement 'SHELXL-97 (Sheldrick, 2008)'
_computing_structure_solution 'SHELXS-97 (Sheldrick, 1997)'
_diffrn_ambient_temperature 293(2)
_diffrn_measured_fraction_theta_full 0.993
_diffrn_measured_fraction_theta_max 0.993
_diffrn_measurement_device_type 'Oxford Diffraction Gemini R Ultra'
_diffrn_measurement_method '\w scan'
_diffrn_radiation_monochromator graphite
_diffrn_radiation_source 'fine-focus sealed tube'
_diffrn_radiation_type MoK\a
_diffrn_radiation_wavelength 0.71069
_diffrn_reflns_av_R_equivalents 0.0235
_diffrn_reflns_av_sigmaI/netI 0.0416
_diffrn_reflns_limit_h_max 12
_diffrn_reflns_limit_h_min -10
_diffrn_reflns_limit_k_max 16
_diffrn_reflns_limit_k_min -13
_diffrn_reflns_limit_l_max 20
_diffrn_reflns_limit_l_min -21
_diffrn_reflns_number 16780
_diffrn_reflns_theta_full 25.00
_diffrn_reflns_theta_max 25.35
_diffrn_reflns_theta_min 2.78
_exptl_absorpt_coefficient_mu 1.015
_exptl_absorpt_correction_T_max 0.7783
_exptl_absorpt_correction_T_min 0.7371
_exptl_absorpt_correction_type multi-scan
_exptl_absorpt_process_details
;
CrysAlis (Oxford Diffraction, 2006)
;
_exptl_crystal_colour colorless
_exptl_crystal_density_diffrn 1.551
_exptl_crystal_density_method 'not measured'
_exptl_crystal_description block
_exptl_crystal_F_000 1234
_exptl_crystal_size_max 0.32
_exptl_crystal_size_mid 0.28
_exptl_crystal_size_min 0.26
_refine_diff_density_max 0.757
_refine_diff_density_min -0.476
_refine_diff_density_rms 0.060
_refine_ls_extinction_method none
_refine_ls_goodness_of_fit_ref 1.023
_refine_ls_hydrogen_treatment constr
_refine_ls_matrix_type full
_refine_ls_number_parameters 730
_refine_ls_number_reflns 9334
_refine_ls_number_restraints 18
_refine_ls_restrained_S_all 1.101
_refine_ls_R_factor_all 0.0553
_refine_ls_R_factor_gt 0.0412
_refine_ls_shift/su_max 0.001
_refine_ls_shift/su_mean 0.000
_refine_ls_structure_factor_coef Fsqd
_refine_ls_weighting_details 'calc w=1/[\s^2^(Fo^2^)+(0.0459P)^2^+1.6831P] where P=(Fo^2^+2Fc^2^)/3'
_refine_ls_weighting_scheme calc
_refine_ls_wR_factor_gt 0.0977
_refine_ls_wR_factor_ref 0.1056
_reflns_number_gt 7578
_reflns_number_total 9334
_reflns_threshold_expression >2\s(I)
_cod_data_source_file cg400934z_si_002.cif
_cod_data_source_block Compound-4
_cod_original_sg_symbol_Hall '-P 1 '
_cod_original_sg_symbol_H-M p-1
_cod_original_formula_sum 'C26 H22.50 N6 O7.25 Zn'
_cod_database_code 4508425

loop_
_symmetry_equiv_pos_as_xyz
'x, y, z'
'-x, -y, -z'

loop_
_atom_site_label
_atom_site_type_symbol
_atom_site_fract_x
_atom_site_fract_y
_atom_site_fract_z
_atom_site_U_iso_or_equiv
_atom_site_adp_type
_atom_site_occupancy
_atom_site_symmetry_multiplicity
_atom_site_calc_flag
_atom_site_refinement_flags
Zn1 Zn 0.02339(3) 0.62770(2) 0.593170(18) 0.02824(11) Uani 1 1 d .
Zn2 Zn 0.45158(4) 0.35353(3) 0.910204(18) 0.03093(11) Uani 1 1 d .
C1 C 0.1018(4) 0.4229(2) 0.73068(18) 0.0407(8) Uani 1 1 d .
H1 H 0.1391 0.4035 0.7742 0.049 Uiso 1 1 calc R
C2 C 0.0020(3) 0.4200(2) 0.62311(16) 0.0307(7) Uani 1 1 d .
H2 H -0.0432 0.3993 0.5779 0.037 Uiso 1 1 calc R
C3 C 0.0339(3) 0.2598(2) 0.66641(16) 0.0329(7) Uani 1 1 d .
C4 C 0.0522(3) 0.2107(2) 0.72907(16) 0.0331(7) Uani 1 1 d .
H4 H 0.0665 0.2433 0.7756 0.040 Uiso 1 1 calc R
C5 C 0.0488(3) 0.1123(2) 0.72067(17) 0.0358(8) Uani 1 1 d .
C6 C 0.0229(4) 0.0638(2) 0.65128(18) 0.0444(9) Uani 1 1 d .
H6 H 0.0174 -0.0025 0.6461 0.053 Uiso 1 1 calc R
C7 C 0.0057(4) 0.1141(3) 0.59068(19) 0.0544(11) Uani 1 1 d .
H7 H -0.0107 0.0814 0.5442 0.065 Uiso 1 1 calc R
C8 C 0.0120(4) 0.2129(2) 0.59713(18) 0.0492(10) Uani 1 1 d .
H8 H 0.0018 0.2467 0.5555 0.059 Uiso 1 1 calc R
C9 C 0.1021(4) 0.0960(2) 0.85109(17) 0.0395(8) Uani 1 1 d .
H9A H 0.1485 0.1597 0.8504 0.047 Uiso 1 1 calc R
H9B H 0.1600 0.0573 0.8772 0.047 Uiso 1 1 calc R
C10 C -0.0234(4) 0.1011(3) 0.89014(17) 0.0440(9) Uani 1 1 d .
H10A H -0.0717 0.1518 0.8729 0.053 Uiso 1 1 calc R
H10B H -0.0803 0.0411 0.8819 0.053 Uiso 1 1 calc R
C11 C -0.0787(4) 0.1299(2) 1.01539(18) 0.0377(8) Uani 1 1 d .
C12 C -0.0314(3) 0.1534(2) 1.08843(17) 0.0343(7) Uani 1 1 d .
H12 H 0.0594 0.1600 1.1015 0.041 Uiso 1 1 calc R
C13 C -0.1217(3) 0.1666(2) 1.14099(17) 0.0333(7) Uani 1 1 d .
C14 C -0.2568(3) 0.1576(2) 1.12323(18) 0.0400(8) Uani 1 1 d .
H14 H -0.3166 0.1669 1.1594 0.048 Uiso 1 1 calc R
C15 C -0.3013(4) 0.1342(3) 1.04969(19) 0.0465(9) Uani 1 1 d .
H15 H -0.3921 0.1280 1.0367 0.056 Uiso 1 1 calc R
C16 C -0.2134(4) 0.1201(2) 0.99585(19) 0.0437(9) Uani 1 1 d .
H16 H -0.2445 0.1042 0.9469 0.052 Uiso 1 1 calc R
C17 C -0.1091(3) 0.2605(2) 1.26392(17) 0.0345(7) Uani 1 1 d .
H17 H -0.1769 0.2981 1.2539 0.041 Uiso 1 1 calc R
C18 C 0.0292(4) 0.1569(2) 1.25420(18) 0.0402(8) Uani 1 1 d .
H18 H 0.0758 0.1084 1.2350 0.048 Uiso 1 1 calc R
C19 C 0.4394(4) 0.0800(3) 0.8211(2) 0.0496(9) Uani 1 1 d .
H19 H 0.4520 0.0162 0.8249 0.059 Uiso 1 1 calc R
C20 C 0.3960(3) 0.2095(2) 0.77686(17) 0.0351(7) Uani 1 1 d .
H20 H 0.3724 0.2543 0.7449 0.042 Uiso 1 1 calc R
C21 C 0.3698(3) 0.0654(2) 0.68593(17) 0.0372(8) Uani 1 1 d .
C22 C 0.3867(4) 0.1130(2) 0.62305(18) 0.0422(8) Uani 1 1 d .
H22 H 0.4198 0.1773 0.6266 0.051 Uiso 1 1 calc R
C23 C 0.3539(4) 0.0643(2) 0.55447(18) 0.0419(8) Uani 1 1 d .
C24 C 0.3083(4) -0.0323(2) 0.54933(19) 0.0467(9) Uani 1 1 d .
H24 H 0.2874 -0.0655 0.5034 0.056 Uiso 1 1 calc R
C25 C 0.2941(4) -0.0784(2) 0.6130(2) 0.0498(10) Uani 1 1 d .
H25 H 0.2643 -0.1433 0.6095 0.060 Uiso 1 1 calc R
C26 C 0.3231(4) -0.0308(2) 0.68180(19) 0.0462(9) Uani 1 1 d .
H26 H 0.3115 -0.0624 0.7245 0.055 Uiso 1 1 calc R
C27 C 0.3374(4) 0.0733(3) 0.42377(18) 0.0490(9) Uani 1 1 d .
H27A H 0.2432 0.0508 0.4187 0.059 Uiso 1 1 calc R
H27B H 0.3875 0.0194 0.4141 0.059 Uiso 1 1 calc R
C28 C 0.3700(4) 0.1487(2) 0.37107(17) 0.0452(9) Uani 1 1 d .
H28A H 0.3140 0.1999 0.3774 0.054 Uiso 1 1 calc R
H28B H 0.4625 0.1753 0.3788 0.054 Uiso 1 1 calc R
C29 C 0.3700(4) 0.1495(2) 0.23945(17) 0.0382(8) Uani 1 1 d .
C30 C 0.4208(4) 0.2451(2) 0.24314(17) 0.0396(8) Uani 1 1 d .
H30 H 0.4414 0.2798 0.2885 0.047 Uiso 1 1 calc R
C31 C 0.4403(3) 0.2876(2) 0.17788(16) 0.0321(7) Uani 1 1 d .
C32 C 0.4111(4) 0.2377(2) 0.11019(17) 0.0402(8) Uani 1 1 d .
H32 H 0.4265 0.2672 0.0669 0.048 Uiso 1 1 calc R
C33 C 0.3584(4) 0.1432(3) 0.10748(18) 0.0444(9) Uani 1 1 d .
H33 H 0.3357 0.1094 0.0619 0.053 Uiso 1 1 calc R
C34 C 0.3390(3) 0.0981(2) 0.17139(18) 0.0396(8) Uani 1 1 d .
H34 H 0.3054 0.0340 0.1690 0.048 Uiso 1 1 calc R
C35 C 0.4745(3) 0.4477(2) 0.12798(16) 0.0331(7) Uani 1 1 d .
H35 H 0.4268 0.4315 0.0828 0.040 Uiso 1 1 calc R
C36 C 0.5675(3) 0.4412(2) 0.23639(17) 0.0395(8) Uani 1 1 d .
H36 H 0.5961 0.4186 0.2807 0.047 Uiso 1 1 calc R
C37 C -0.3641(3) 0.6185(2) 0.51085(16) 0.0291(7) Uani 1 1 d .
C38 C -0.4777(3) 0.6250(2) 0.54894(16) 0.0281(7) Uani 1 1 d .
H38 H -0.4720 0.6232 0.6000 0.034 Uiso 1 1 calc R
C39 C -0.5993(3) 0.6342(2) 0.51345(16) 0.0270(6) Uani 1 1 d .
C40 C -0.6082(3) 0.6327(2) 0.43669(16) 0.0339(7) Uani 1 1 d .
H40 H -0.6895 0.6375 0.4116 0.041 Uiso 1 1 calc R
C41 C -0.4961(3) 0.6239(2) 0.39782(17) 0.0381(8) Uani 1 1 d .
H41 H -0.5027 0.6224 0.3465 0.046 Uiso 1 1 calc R
C42 C -0.3744(3) 0.6174(2) 0.43416(17) 0.0357(7) Uani 1 1 d .
H42 H -0.2994 0.6123 0.4074 0.043 Uiso 1 1 calc R
C43 C -0.2349(3) 0.6140(2) 0.55497(18) 0.0331(7) Uani 1 1 d .
C44 C -0.7171(3) 0.6432(2) 0.55931(16) 0.0286(7) Uani 1 1 d .
C45 C 0.0782(3) 0.3695(2) 0.99012(16) 0.0272(6) Uani 1 1 d .
C46 C -0.0471(3) 0.3597(2) 0.95430(17) 0.0304(7) Uani 1 1 d .
H46 H -0.0558 0.3457 0.9034 0.037 Uiso 1 1 calc R
C47 C -0.1597(3) 0.3702(2) 0.99233(18) 0.0332(7) Uani 1 1 d .
C48 C -0.1462(3) 0.3927(2) 1.06812(19) 0.0378(8) Uani 1 1 d .
H48 H -0.2211 0.4005 1.0943 0.045 Uiso 1 1 calc R
C49 C -0.0218(3) 0.4033(2) 1.10468(18) 0.0397(8) Uani 1 1 d .
H49 H -0.0132 0.4185 1.1555 0.048 Uiso 1 1 calc R
C50 C 0.0899(3) 0.3917(2) 1.06642(17) 0.0337(7) Uani 1 1 d .
H50 H 0.1733 0.3986 1.0916 0.040 Uiso 1 1 calc R
C51 C 0.1967(3) 0.3573(2) 0.94595(15) 0.0267(6) Uani 1 1 d .
C52 C -0.2920(3) 0.3590(3) 0.9495(2) 0.0429(8) Uani 1 1 d .
N1 N 0.0354(3) 0.50852(18) 0.64684(13) 0.0302(6) Uani 1 1 d .
N2 N 0.0996(3) 0.51142(19) 0.71618(14) 0.0429(7) Uani 1 1 d .
N3 N 0.0427(3) 0.36218(17) 0.67400(13) 0.0294(6) Uani 1 1 d .
N4 N -0.0711(3) 0.19281(17) 1.21622(13) 0.0311(6) Uani 1 1 d .
N5 N -0.0374(3) 0.26578(18) 1.32605(14) 0.0337(6) Uani 1 1 d .
N6 N 0.0521(3) 0.19842(19) 1.32037(15) 0.0412(7) Uani 1 1 d .
N7 N 0.4296(3) 0.22847(18) 0.84694(14) 0.0351(6) Uani 1 1 d .
N8 N 0.4575(3) 0.1445(2) 0.87659(16) 0.0493(8) Uani 1 1 d .
N9 N 0.4001(3) 0.11586(18) 0.75702(14) 0.0360(6) Uani 1 1 d .
N10 N 0.4923(3) 0.38668(18) 0.18095(13) 0.0321(6) Uani 1 1 d .
N11 N 0.5334(3) 0.53145(18) 0.14949(13) 0.0317(6) Uani 1 1 d .
N12 N 0.5938(3) 0.5290(2) 0.21921(14) 0.0408(7) Uani 1 1 d .
O1 O 0.0715(3) 0.05501(16) 0.77697(12) 0.0472(6) Uani 1 1 d .
O2 O 0.0184(2) 0.12023(18) 0.96700(12) 0.0462(6) Uani 1 1 d .
O3 O 0.3730(3) 0.11774(17) 0.49554(13) 0.0567(7) Uani 1 1 d .
O4 O 0.3446(3) 0.09958(16) 0.29924(12) 0.0526(7) Uani 1 1 d .
O5 O -0.1282(2) 0.62313(17) 0.52066(12) 0.0399(5) Uani 1 1 d .
O6 O -0.2354(2) 0.6051(2) 0.62172(13) 0.0523(7) Uani 1 1 d .
O7 O -0.7002(2) 0.65396(18) 0.62733(11) 0.0426(6) Uani 1 1 d .
O8 O -0.8319(2) 0.64029(16) 0.52498(11) 0.0350(5) Uani 1 1 d .
O9 O 0.3114(2) 0.36728(16) 0.98054(11) 0.0329(5) Uani 1 1 d .
O10 O 0.1814(2) 0.33829(16) 0.87823(11) 0.0370(5) Uani 1 1 d .
O11 O -0.2986(3) 0.3420(3) 0.88201(16) 0.0813(10) Uani 1 1 d .
O12 O -0.3963(2) 0.36665(18) 0.98492(13) 0.0455(6) Uani 1 1 d .
O1W O -0.2376(6) 0.5153(7) 0.7495(3) 0.239(3) Uani 1 1 d U
O2W O -0.2534(11) 0.3380(10) 0.7432(4) 0.164(4) Uani 0.50 1 d PU
O3W O -0.2835(8) 0.1590(9) 0.7671(6) 0.316(5) Uani 1 1 d U

loop_
_atom_site_aniso_label
_atom_site_aniso_U_11
_atom_site_aniso_U_22
_atom_site_aniso_U_33
_atom_site_aniso_U_23
_atom_site_aniso_U_13
_atom_site_aniso_U_12
Zn1 0.0247(2) 0.0361(2) 0.02461(19) 0.00207(14) 0.00227(14) 0.00655(15)
Zn2 0.0270(2) 0.0402(2) 0.02627(19) 0.00431(15) 0.00403(15) 0.00459(16)
C1 0.050(2) 0.0377(19) 0.0320(18) 0.0027(14) -0.0147(15) 0.0009(16)
C2 0.0305(18) 0.0396(19) 0.0225(15) 0.0031(13) -0.0006(13) 0.0072(14)
C3 0.0337(19) 0.0338(17) 0.0305(17) 0.0019(13) 0.0004(14) 0.0014(14)
C4 0.0350(19) 0.0376(18) 0.0256(16) -0.0002(13) 0.0029(13) 0.0007(14)
C5 0.040(2) 0.0360(18) 0.0312(17) 0.0050(14) 0.0048(14) 0.0005(15)
C6 0.064(3) 0.0312(18) 0.0363(19) -0.0036(14) -0.0001(17) 0.0014(17)
C7 0.086(3) 0.044(2) 0.0299(19) -0.0034(15) -0.0087(19) 0.006(2)
C8 0.078(3) 0.040(2) 0.0283(18) 0.0036(15) -0.0070(17) 0.0078(19)
C9 0.051(2) 0.0389(19) 0.0285(17) 0.0046(14) 0.0016(15) 0.0028(16)
C10 0.048(2) 0.050(2) 0.0322(18) -0.0028(15) 0.0022(16) 0.0020(17)
C11 0.042(2) 0.0349(18) 0.0358(18) -0.0003(14) 0.0086(15) 0.0024(15)
C12 0.0305(19) 0.0373(18) 0.0352(17) 0.0003(14) 0.0035(14) 0.0045(14)
C13 0.039(2) 0.0289(17) 0.0322(17) 0.0002(13) 0.0052(14) 0.0039(14)
C14 0.034(2) 0.044(2) 0.0423(19) -0.0003(15) 0.0108(15) 0.0030(16)
C15 0.039(2) 0.053(2) 0.046(2) -0.0008(17) 0.0007(17) 0.0003(17)
C16 0.042(2) 0.050(2) 0.0364(19) -0.0017(16) -0.0008(16) -0.0011(17)
C17 0.0316(19) 0.0393(19) 0.0325(17) -0.0015(14) 0.0034(14) 0.0069(15)
C18 0.045(2) 0.0358(19) 0.042(2) -0.0028(15) 0.0038(16) 0.0147(16)
C19 0.061(3) 0.041(2) 0.048(2) 0.0072(17) -0.0032(18) 0.0151(18)
C20 0.0343(19) 0.0375(19) 0.0340(18) 0.0055(14) 0.0026(14) 0.0049(14)
C21 0.038(2) 0.0378(19) 0.0361(18) 0.0020(14) 0.0054(15) 0.0059(15)
C22 0.050(2) 0.0344(19) 0.042(2) 0.0026(15) 0.0065(16) -0.0003(16)
C23 0.049(2) 0.0389(19) 0.0380(19) 0.0059(15) 0.0070(16) -0.0011(16)
C24 0.061(3) 0.038(2) 0.040(2) -0.0024(15) 0.0071(17) -0.0003(17)
C25 0.065(3) 0.0327(19) 0.050(2) 0.0031(16) 0.0102(19) -0.0046(18)
C26 0.061(3) 0.039(2) 0.041(2) 0.0086(15) 0.0128(17) 0.0030(17)
C27 0.065(3) 0.045(2) 0.0337(19) 0.0035(15) 0.0022(17) -0.0050(19)
C28 0.062(3) 0.039(2) 0.0342(19) 0.0023(15) 0.0035(17) 0.0015(17)
C29 0.044(2) 0.0380(19) 0.0335(18) 0.0035(14) 0.0059(15) 0.0036(15)
C30 0.051(2) 0.0377(19) 0.0287(17) -0.0012(14) 0.0007(15) 0.0026(16)
C31 0.0287(18) 0.0360(18) 0.0321(17) 0.0021(13) 0.0007(13) 0.0072(14)
C32 0.047(2) 0.045(2) 0.0292(17) 0.0023(14) -0.0026(15) 0.0076(17)
C33 0.048(2) 0.051(2) 0.0325(18) -0.0070(16) -0.0024(16) 0.0072(18)
C34 0.038(2) 0.0396(19) 0.0403(19) -0.0037(15) 0.0016(15) 0.0025(15)
C35 0.0327(19) 0.0429(19) 0.0236(16) 0.0045(14) -0.0002(13) 0.0034(15)
C36 0.041(2) 0.048(2) 0.0288(17) 0.0103(15) -0.0074(14) 0.0007(16)
C37 0.0196(16) 0.0311(16) 0.0355(17) -0.0015(13) 0.0001(13) 0.0017(13)
C38 0.0239(17) 0.0344(17) 0.0253(15) -0.0006(12) -0.0008(12) 0.0025(13)
C39 0.0197(16) 0.0314(16) 0.0287(16) -0.0006(12) -0.0001(12) 0.0003(12)
C40 0.0243(17) 0.0465(19) 0.0303(17) 0.0046(14) -0.0030(13) 0.0033(14)
C41 0.034(2) 0.055(2) 0.0258(16) 0.0023(14) 0.0047(14) 0.0044(16)
C42 0.0264(18) 0.046(2) 0.0353(18) 0.0034(14) 0.0084(14) 0.0048(15)
C43 0.0235(17) 0.0345(18) 0.0405(19) -0.0030(14) -0.0001(14) 0.0043(13)
C44 0.0228(17) 0.0366(17) 0.0270(16) 0.0047(13) 0.0009(12) 0.0046(13)
C45 0.0201(16) 0.0287(16) 0.0328(16) 0.0053(12) 0.0002(12) 0.0020(12)
C46 0.0220(17) 0.0330(17) 0.0361(17) 0.0036(13) -0.0007(13) 0.0026(13)
C47 0.0215(17) 0.0333(17) 0.0457(19) 0.0072(14) 0.0019(14) 0.0055(13)
C48 0.0269(18) 0.0401(19) 0.048(2) 0.0073(15) 0.0125(15) 0.0052(15)
C49 0.037(2) 0.049(2) 0.0328(18) -0.0006(15) 0.0082(15) 0.0021(16)
C50 0.0242(17) 0.0437(19) 0.0322(17) 0.0011(14) 0.0011(13) 0.0018(14)
C51 0.0237(17) 0.0300(16) 0.0262(16) 0.0047(12) -0.0009(12) 0.0020(13)
C52 0.0234(19) 0.050(2) 0.057(2) 0.0090(17) 0.0008(16) 0.0069(16)
N1 0.0300(15) 0.0362(15) 0.0248(13) 0.0038(11) -0.0020(11) 0.0064(12)
N2 0.057(2) 0.0378(16) 0.0308(15) 0.0023(12) -0.0141(13) 0.0017(14)
N3 0.0294(15) 0.0320(14) 0.0257(13) 0.0002(10) -0.0018(11) 0.0022(11)
N4 0.0331(16) 0.0314(14) 0.0287(13) -0.0005(11) 0.0036(11) 0.0042(12)
N5 0.0310(16) 0.0348(15) 0.0355(15) -0.0024(11) 0.0033(12) 0.0072(12)
N6 0.0434(18) 0.0382(16) 0.0425(16) -0.0017(13) -0.0013(13) 0.0130(13)
N7 0.0322(16) 0.0374(15) 0.0364(15) 0.0041(12) 0.0038(12) 0.0065(12)
N8 0.062(2) 0.0451(18) 0.0419(17) 0.0052(14) -0.0050(15) 0.0124(15)
N9 0.0391(17) 0.0346(15) 0.0353(15) 0.0040(12) 0.0035(12) 0.0073(12)
N10 0.0320(15) 0.0379(15) 0.0260(13) 0.0041(11) -0.0027(11) 0.0032(12)
N11 0.0297(15) 0.0402(16) 0.0255(13) 0.0048(11) 0.0001(11) 0.0046(12)
N12 0.0416(18) 0.0483(17) 0.0306(15) 0.0081(12) -0.0081(12) -0.0027(14)
O1 0.078(2) 0.0351(13) 0.0286(12) 0.0048(10) 0.0038(12) 0.0033(12)
O2 0.0444(15) 0.0621(16) 0.0313(12) -0.0059(11) 0.0091(11) 0.0044(12)
O3 0.092(2) 0.0405(14) 0.0340(13) 0.0047(11) 0.0048(13) -0.0094(14)
O4 0.084(2) 0.0366(13) 0.0349(13) 0.0019(10) 0.0066(13) -0.0058(13)
O5 0.0196(12) 0.0572(15) 0.0434(13) 0.0037(11) 0.0010(10) 0.0070(10)
O6 0.0300(14) 0.088(2) 0.0393(15) 0.0066(13) -0.0046(11) 0.0115(13)
O7 0.0306(13) 0.0749(17) 0.0240(12) 0.0018(11) 0.0011(9) 0.0149(12)
O8 0.0183(11) 0.0596(15) 0.0271(11) 0.0030(10) 0.0003(9) 0.0062(10)
O9 0.0169(11) 0.0554(14) 0.0257(11) 0.0011(9) -0.0010(8) 0.0036(10)
O10 0.0310(13) 0.0552(14) 0.0248(12) 0.0015(10) -0.0014(9) 0.0074(11)
O11 0.0305(16) 0.157(3) 0.0535(18) -0.0040(19) -0.0071(13) 0.0132(18)
O12 0.0207(13) 0.0613(16) 0.0557(15) 0.0097(12) 0.0024(11) 0.0074(11)
O1W 0.147(5) 0.457(9) 0.128(4) 0.100(6) 0.032(4) 0.039(6)
O2W 0.157(8) 0.279(9) 0.071(5) -0.011(6) 0.030(5) 0.091(7)
O3W 0.148(6) 0.425(10) 0.366(9) 0.012(8) 0.051(6) -0.012(6)

loop_
_atom_type_symbol
_atom_type_description
_atom_type_scat_dispersion_real
_atom_type_scat_dispersion_imag
_atom_type_scat_source
C C 0.0033 0.0016 'International Tables Vol C Tables 4.2.6.8 and 6.1.1.4'
H H 0.0000 0.0000 'International Tables Vol C Tables 4.2.6.8 and 6.1.1.4'
N N 0.0061 0.0033 'International Tables Vol C Tables 4.2.6.8 and 6.1.1.4'
O O 0.0106 0.0060 'International Tables Vol C Tables 4.2.6.8 and 6.1.1.4'
Zn Zn 0.2839 1.4301 'International Tables Vol C Tables 4.2.6.8 and 6.1.1.4'

loop_
_geom_angle_atom_site_label_1
_geom_angle_atom_site_label_2
_geom_angle_atom_site_label_3
_geom_angle
_geom_angle_site_symmetry_1
_geom_angle_site_symmetry_3
O5 Zn1 O8 98.54(9) . 1_655
O5 Zn1 N5 115.84(10) . 2_567
O8 Zn1 N5 113.37(10) 1_655 2_567
O5 Zn1 N1 115.49(10) . .
O8 Zn1 N1 109.18(10) 1_655 .
N5 Zn1 N1 104.54(10) 2_567 .
O9 Zn2 O12 96.68(9) . 1_655
O9 Zn2 N11 108.73(10) . 2_666
O12 Zn2 N11 108.58(10) 1_655 2_666
O9 Zn2 N7 114.44(10) . .
O12 Zn2 N7 114.12(11) 1_655 .
N11 Zn2 N7 113.03(10) 2_666 .
N2 C1 N3 111.3(3) . .
N2 C1 H1 124.3 . .
N3 C1 H1 124.3 . .
N1 C2 N3 109.8(3) . .
N1 C2 H2 125.1 . .
N3 C2 H2 125.1 . .
C8 C3 C4 121.6(3) . .
C8 C3 N3 119.3(3) . .
C4 C3 N3 119.1(3) . .
C5 C4 C3 118.5(3) . .
C5 C4 H4 120.7 . .
C3 C4 H4 120.7 . .
O1 C5 C4 124.9(3) . .
O1 C5 C6 114.6(3) . .
C4 C5 C6 120.4(3) . .
C7 C6 C5 119.6(3) . .
C7 C6 H6 120.2 . .
C5 C6 H6 120.2 . .
C6 C7 C8 121.2(3) . .
C6 C7 H7 119.4 . .
C8 C7 H7 119.4 . .
C3 C8 C7 118.5(3) . .
C3 C8 H8 120.7 . .
C7 C8 H8 120.7 . .
O1 C9 C10 109.8(3) . .
O1 C9 H9A 109.7 . .
C10 C9 H9A 109.7 . .
O1 C9 H9B 109.7 . .
C10 C9 H9B 109.7 . .
H9A C9 H9B 108.2 . .
O2 C10 C9 105.3(3) . .
O2 C10 H10A 110.7 . .
C9 C10 H10A 110.7 . .
O2 C10 H10B 110.7 . .
C9 C10 H10B 110.7 . .
H10A C10 H10B 108.8 . .
O2 C11 C16 124.8(3) . .
O2 C11 C12 114.4(3) . .
C16 C11 C12 120.8(3) . .
C13 C12 C11 118.6(3) . .
C13 C12 H12 120.7 . .
C11 C12 H12 120.7 . .
C12 C13 C14 122.0(3) . .
C12 C13 N4 118.0(3) . .
C14 C13 N4 120.0(3) . .
C13 C14 C15 118.2(3) . .
C13 C14 H14 120.9 . .
C15 C14 H14 120.9 . .
C16 C15 C14 121.3(3) . .
C16 C15 H15 119.4 . .
C14 C15 H15 119.4 . .
C15 C16 C11 119.2(3) . .
C15 C16 H16 120.4 . .
C11 C16 H16 120.4 . .
N5 C17 N4 110.4(3) . .
N5 C17 H17 124.8 . .
N4 C17 H17 124.8 . .
N6 C18 N4 111.9(3) . .
N6 C18 H18 124.1 . .
N4 C18 H18 124.1 . .
N8 C19 N9 112.8(3) . .
N8 C19 H19 123.6 . .
N9 C19 H19 123.6 . .
N7 C20 N9 110.7(3) . .
N7 C20 H20 124.7 . .
N9 C20 H20 124.7 . .
C22 C21 C26 121.2(3) . .
C22 C21 N9 119.7(3) . .
C26 C21 N9 119.1(3) . .
C21 C22 C23 119.4(3) . .
C21 C22 H22 120.3 . .
C23 C22 H22 120.3 . .
O3 C23 C22 115.0(3) . .
O3 C23 C24 124.8(3) . .
C22 C23 C24 120.1(3) . .
C25 C24 C23 119.3(3) . .
C25 C24 H24 120.4 . .
C23 C24 H24 120.4 . .
C24 C25 C26 121.5(3) . .
C24 C25 H25 119.2 . .
C26 C25 H25 119.2 . .
C25 C26 C21 118.5(3) . .
C25 C26 H26 120.8 . .
C21 C26 H26 120.8 . .
O3 C27 C28 106.0(3) . .
O3 C27 H27A 110.5 . .
C28 C27 H27A 110.5 . .
O3 C27 H27B 110.5 . .
C28 C27 H27B 110.5 . .
H27A C27 H27B 108.7 . .
O4 C28 C27 104.7(3) . .
O4 C28 H28A 110.8 . .
C27 C28 H28A 110.8 . .
O4 C28 H28B 110.8 . .
C27 C28 H28B 110.8 . .
H28A C28 H28B 108.9 . .
O4 C29 C30 124.5(3) . .
O4 C29 C34 115.1(3) . .
C30 C29 C34 120.4(3) . .
C31 C30 C29 118.6(3) . .
C31 C30 H30 120.7 . .
C29 C30 H30 120.7 . .
C32 C31 C30 121.8(3) . .
C32 C31 N10 119.1(3) . .
C30 C31 N10 119.1(3) . .
C31 C32 C33 118.9(3) . .
C31 C32 H32 120.5 . .
C33 C32 H32 120.5 . .
C34 C33 C32 120.9(3) . .
C34 C33 H33 119.6 . .
C32 C33 H33 119.6 . .
C33 C34 C29 119.4(3) . .
C33 C34 H34 120.3 . .
C29 C34 H34 120.3 . .
N11 C35 N10 109.9(3) . .
N11 C35 H35 125.0 . .
N10 C35 H35 125.0 . .
N12 C36 N10 111.3(3) . .
N12 C36 H36 124.4 . .
N10 C36 H36 124.4 . .
C38 C37 C42 118.7(3) . .
C38 C37 C43 118.0(3) . .
C42 C37 C43 123.3(3) . .
C39 C38 C37 122.1(3) . .
C39 C38 H38 119.0 . .
C37 C38 H38 119.0 . .
C38 C39 C40 118.6(3) . .
C38 C39 C44 118.6(3) . .
C40 C39 C44 122.9(3) . .
C41 C40 C39 119.9(3) . .
C41 C40 H40 120.0 . .
C39 C40 H40 120.0 . .
C42 C41 C40 120.9(3) . .
C42 C41 H41 119.6 . .
C40 C41 H41 119.6 . .
C41 C42 C37 119.9(3) . .
C41 C42 H42 120.1 . .
C37 C42 H42 120.1 . .
O6 C43 O5 123.0(3) . .
O6 C43 C37 119.7(3) . .
O5 C43 C37 117.3(3) . .
O7 C44 O8 122.8(3) . .
O7 C44 C39 119.6(3) . .
O8 C44 C39 117.5(2) . .
C46 C45 C50 118.6(3) . .
C46 C45 C51 119.2(3) . .
C50 C45 C51 122.2(3) . .
C47 C46 C45 121.6(3) . .
C47 C46 H46 119.2 . .
C45 C46 H46 119.2 . .
C46 C47 C48 119.1(3) . .
C46 C47 C52 118.4(3) . .
C48 C47 C52 122.4(3) . .
C49 C48 C47 120.0(3) . .
C49 C48 H48 120.0 . .
C47 C48 H48 120.0 . .
C50 C49 C48 120.5(3) . .
C50 C49 H49 119.8 . .
C48 C49 H49 119.8 . .
C49 C50 C45 120.2(3) . .
C49 C50 H50 119.9 . .
C45 C50 H50 119.9 . .
O10 C51 O9 122.3(3) . .
O10 C51 C45 119.9(3) . .
O9 C51 C45 117.8(2) . .
O11 C52 O12 121.5(3) . .
O11 C52 C47 120.1(3) . .
O12 C52 C47 118.4(3) . .
C2 N1 N2 108.6(2) . .
C2 N1 Zn1 129.3(2) . .
N2 N1 Zn1 121.66(19) . .
C1 N2 N1 105.7(3) . .
C2 N3 C1 104.6(3) . .
C2 N3 C3 127.0(3) . .
C1 N3 C3 128.3(3) . .
C17 N4 C18 104.2(3) . .
C17 N4 C13 128.0(3) . .
C18 N4 C13 127.8(3) . .
C17 N5 N6 108.2(2) . .
C17 N5 Zn1 126.5(2) . 2_567
N6 N5 Zn1 123.7(2) . 2_567
C18 N6 N5 105.4(3) . .
C20 N7 N8 108.4(3) . .
C20 N7 Zn2 130.9(2) . .
N8 N7 Zn2 120.7(2) . .
C19 N8 N7 104.7(3) . .
C20 N9 C19 103.5(3) . .
C20 N9 C21 128.8(3) . .
C19 N9 C21 127.8(3) . .
C35 N10 C36 104.3(3) . .
C35 N10 C31 126.5(3) . .
C36 N10 C31 129.2(3) . .
C35 N11 N12 109.1(2) . .
C35 N11 Zn2 126.5(2) . 2_666
N12 N11 Zn2 124.4(2) . 2_666
C36 N12 N11 105.4(3) . .
C5 O1 C9 120.4(2) . .
C11 O2 C10 117.2(3) . .
C23 O3 C27 118.1(3) . .
C29 O4 C28 118.2(3) . .
C43 O5 Zn1 108.2(2) . .
C44 O8 Zn1 111.63(18) . 1_455
C51 O9 Zn2 110.23(17) . .
C52 O12 Zn2 106.6(2) . 1_455

loop_
_geom_bond_atom_site_label_1
_geom_bond_atom_site_label_2
_geom_bond_distance
_geom_bond_site_symmetry_2
Zn1 O5 1.959(2) .
Zn1 O8 1.974(2) 1_655
Zn1 N5 2.012(3) 2_567
Zn1 N1 2.016(2) .
Zn2 O9 1.978(2) .
Zn2 O12 1.980(2) 1_655
Zn2 N11 2.015(2) 2_666
Zn2 N7 2.021(3) .
C1 N2 1.297(4) .
C1 N3 1.360(4) .
C1 H1 0.9300 .
C2 N1 1.296(4) .
C2 N3 1.352(4) .
C2 H2 0.9300 .
C3 C8 1.375(4) .
C3 C4 1.389(4) .
C3 N3 1.435(4) .
C4 C5 1.382(4) .
C4 H4 0.9300 .
C5 O1 1.374(4) .
C5 C6 1.389(4) .
C6 C7 1.366(5) .
C6 H6 0.9300 .
C7 C8 1.384(5) .
C7 H7 0.9300 .
C8 H8 0.9300 .
C9 O1 1.431(4) .
C9 C10 1.496(5) .
C9 H9A 0.9700 .
C9 H9B 0.9700 .
C10 O2 1.435(4) .
C10 H10A 0.9700 .
C10 H10B 0.9700 .
C11 O2 1.366(4) .
C11 C16 1.381(5) .
C11 C12 1.391(4) .
C12 C13 1.376(4) .
C12 H12 0.9300 .
C13 C14 1.378(5) .
C13 N4 1.441(4) .
C14 C15 1.392(5) .
C14 H14 0.9300 .
C15 C16 1.377(5) .
C15 H15 0.9300 .
C16 H16 0.9300 .
C17 N5 1.301(4) .
C17 N4 1.344(4) .
C17 H17 0.9300 .
C18 N6 1.297(4) .
C18 N4 1.359(4) .
C18 H18 0.9300 .
C19 N8 1.301(5) .
C19 N9 1.360(4) .
C19 H19 0.9300 .
C20 N7 1.301(4) .
C20 N9 1.350(4) .
C20 H20 0.9300 .
C21 C22 1.377(4) .
C21 C26 1.384(5) .
C21 N9 1.431(4) .
C22 C23 1.385(5) .
C22 H22 0.9300 .
C23 O3 1.365(4) .
C23 C24 1.387(5) .
C24 C25 1.376(5) .
C24 H24 0.9300 .
C25 C26 1.378(5) .
C25 H25 0.9300 .
C26 H26 0.9300 .
C27 O3 1.417(4) .
C27 C28 1.505(4) .
C27 H27A 0.9700 .
C27 H27B 0.9700 .
C28 O4 1.430(4) .
C28 H28A 0.9700 .
C28 H28B 0.9700 .
C29 O4 1.360(4) .
C29 C30 1.387(5) .
C29 C34 1.391(4) .
C30 C31 1.382(4) .
C30 H30 0.9300 .
C31 C32 1.374(4) .
C31 N10 1.438(4) .
C32 C33 1.380(5) .
C32 H32 0.9300 .
C33 C34 1.378(5) .
C33 H33 0.9300 .
C34 H34 0.9300 .
C35 N11 1.291(4) .
C35 N10 1.354(4) .
C35 H35 0.9300 .
C36 N12 1.304(4) .
C36 N10 1.366(4) .
C36 H36 0.9300 .
C37 C38 1.383(4) .
C37 C42 1.391(4) .
C37 C43 1.506(4) .
C38 C39 1.381(4) .
C38 H38 0.9300 .
C39 C40 1.392(4) .
C39 C44 1.503(4) .
C40 C41 1.383(4) .
C40 H40 0.9300 .
C41 C42 1.380(5) .
C41 H41 0.9300 .
C42 H42 0.9300 .
C43 O6 1.229(4) .
C43 O5 1.277(4) .
C44 O7 1.235(3) .
C44 O8 1.284(4) .
C45 C46 1.382(4) .
C45 C50 1.395(4) .
C45 C51 1.499(4) .
C46 C47 1.381(4) .
C46 H46 0.9300 .
C47 C48 1.387(5) .
C47 C52 1.499(5) .
C48 C49 1.380(5) .
C48 H48 0.9300 .
C49 C50 1.379(4) .
C49 H49 0.9300 .
C50 H50 0.9300 .
C51 O10 1.238(3) .
C51 O9 1.279(3) .
C52 O11 1.230(4) .
C52 O12 1.277(4) .
N1 N2 1.382(3) .
N5 N6 1.384(4) .
N5 Zn1 2.012(3) 2_567
N7 N8 1.386(4) .
N11 N12 1.380(3) .
N11 Zn2 2.015(2) 2_666
O8 Zn1 1.974(2) 1_455
O12 Zn2 1.980(2) 1_455

loop_
_geom_torsion_atom_site_label_1
_geom_torsion_atom_site_label_2
_geom_torsion_atom_site_label_3
_geom_torsion_atom_site_label_4
_geom_torsion
_geom_torsion_site_symmetry_1
_geom_torsion_site_symmetry_4
C8 C3 C4 C5 0.3(5) . .
N3 C3 C4 C5 -177.5(3) . .
C3 C4 C5 O1 176.7(3) . .
C3 C4 C5 C6 -2.2(5) . .
O1 C5 C6 C7 -176.6(4) . .
C4 C5 C6 C7 2.4(6) . .
C5 C6 C7 C8 -0.7(6) . .
C4 C3 C8 C7 1.3(6) . .
N3 C3 C8 C7 179.1(4) . .
C6 C7 C8 C3 -1.2(6) . .
O1 C9 C10 O2 166.3(3) . .
O2 C11 C12 C13 178.6(3) . .
C16 C11 C12 C13 0.1(5) . .
C11 C12 C13 C14 -0.2(5) . .
C11 C12 C13 N4 -178.8(3) . .
C12 C13 C14 C15 0.1(5) . .
N4 C13 C14 C15 178.6(3) . .
C13 C14 C15 C16 0.1(5) . .
C14 C15 C16 C11 -0.3(5) . .
O2 C11 C16 C15 -178.2(3) . .
C12 C11 C16 C15 0.2(5) . .
C26 C21 C22 C23 1.3(6) . .
N9 C21 C22 C23 -178.4(3) . .
C21 C22 C23 O3 179.4(3) . .
C21 C22 C23 C24 -1.9(6) . .
O3 C23 C24 C25 179.5(4) . .
C22 C23 C24 C25 1.0(6) . .
C23 C24 C25 C26 0.6(6) . .
C24 C25 C26 C21 -1.2(6) . .
C22 C21 C26 C25 0.3(6) . .
N9 C21 C26 C25 179.9(3) . .
O3 C27 C28 O4 174.8(3) . .
O4 C29 C30 C31 -179.1(3) . .
C34 C29 C30 C31 -0.3(5) . .
C29 C30 C31 C32 -0.2(5) . .
C29 C30 C31 N10 179.7(3) . .
C30 C31 C32 C33 1.3(5) . .
N10 C31 C32 C33 -178.6(3) . .
C31 C32 C33 C34 -2.0(5) . .
C32 C33 C34 C29 1.5(5) . .
O4 C29 C34 C33 178.6(3) . .
C30 C29 C34 C33 -0.4(5) . .
C42 C37 C38 C39 -2.5(5) . .
C43 C37 C38 C39 176.7(3) . .
C37 C38 C39 C40 2.8(4) . .
C37 C38 C39 C44 -178.6(3) . .
C38 C39 C40 C41 -1.2(5) . .
C44 C39 C40 C41 -179.8(3) . .
C39 C40 C41 C42 -0.5(5) . .
C40 C41 C42 C37 0.8(5) . .
C38 C37 C42 C41 0.7(5) . .
C43 C37 C42 C41 -178.5(3) . .
C38 C37 C43 O6 8.4(4) . .
C42 C37 C43 O6 -172.4(3) . .
C38 C37 C43 O5 -169.2(3) . .
C42 C37 C43 O5 10.0(4) . .
C38 C39 C44 O7 8.8(4) . .
C40 C39 C44 O7 -172.6(3) . .
C38 C39 C44 O8 -171.9(3) . .
C40 C39 C44 O8 6.6(4) . .
C50 C45 C46 C47 -0.8(4) . .
C51 C45 C46 C47 180.0(3) . .
C45 C46 C47 C48 1.1(5) . .
C45 C46 C47 C52 179.7(3) . .
C46 C47 C48 C49 -0.6(5) . .
C52 C47 C48 C49 -179.2(3) . .
C47 C48 C49 C50 -0.1(5) . .
C48 C49 C50 C45 0.4(5) . .
C46 C45 C50 C49 0.0(5) . .
C51 C45 C50 C49 179.2(3) . .
C46 C45 C51 O10 -0.3(4) . .
C50 C45 C51 O10 -179.5(3) . .
C46 C45 C51 O9 179.7(3) . .
C50 C45 C51 O9 0.5(4) . .
C46 C47 C52 O11 -0.9(5) . .
C48 C47 C52 O11 177.7(4) . .
C46 C47 C52 O12 178.5(3) . .
C48 C47 C52 O12 -3.0(5) . .
N3 C2 N1 N2 -0.6(3) . .
N3 C2 N1 Zn1 172.0(2) . .
O5 Zn1 N1 C2 34.0(3) . .
O8 Zn1 N1 C2 -75.9(3) 1_655 .
N5 Zn1 N1 C2 162.5(3) 2_567 .
O5 Zn1 N1 N2 -154.3(2) . .
O8 Zn1 N1 N2 95.8(2) 1_655 .
N5 Zn1 N1 N2 -25.8(3) 2_567 .
N3 C1 N2 N1 0.3(4) . .
C2 N1 N2 C1 0.2(4) . .
Zn1 N1 N2 C1 -173.1(2) . .
N1 C2 N3 C1 0.7(3) . .
N1 C2 N3 C3 -174.9(3) . .
N2 C1 N3 C2 -0.6(4) . .
N2 C1 N3 C3 174.9(3) . .
C8 C3 N3 C2 16.6(5) . .
C4 C3 N3 C2 -165.5(3) . .
C8 C3 N3 C1 -158.0(4) . .
C4 C3 N3 C1 19.9(5) . .
N5 C17 N4 C18 0.2(4) . .
N5 C17 N4 C13 -177.7(3) . .
N6 C18 N4 C17 0.2(4) . .
N6 C18 N4 C13 178.1(3) . .
C12 C13 N4 C17 135.1(3) . .
C14 C13 N4 C17 -43.5(5) . .
C12 C13 N4 C18 -42.4(4) . .
C14 C13 N4 C18 139.1(3) . .
N4 C17 N5 N6 -0.5(4) . .
N4 C17 N5 Zn1 165.2(2) . 2_567
N4 C18 N6 N5 -0.4(4) . .
C17 N5 N6 C18 0.5(4) . .
Zn1 N5 N6 C18 -165.7(2) 2_567 .
N9 C20 N7 N8 -0.2(4) . .
N9 C20 N7 Zn2 177.0(2) . .
O9 Zn2 N7 C20 108.7(3) . .
O12 Zn2 N7 C20 -141.2(3) 1_655 .
N11 Zn2 N7 C20 -16.5(3) 2_666 .
O9 Zn2 N7 N8 -74.4(3) . .
O12 Zn2 N7 N8 35.7(3) 1_655 .
N11 Zn2 N7 N8 160.4(2) 2_666 .
N9 C19 N8 N7 -0.6(4) . .
C20 N7 N8 C19 0.5(4) . .
Zn2 N7 N8 C19 -177.0(2) . .
N7 C20 N9 C19 -0.1(4) . .
N7 C20 N9 C21 179.5(3) . .
N8 C19 N9 C20 0.5(4) . .
N8 C19 N9 C21 -179.1(3) . .
C22 C21 N9 C20 28.1(5) . .
C26 C21 N9 C20 -151.6(3) . .
C22 C21 N9 C19 -152.4(4) . .
C26 C21 N9 C19 28.0(5) . .
N11 C35 N10 C36 0.0(4) . .
N11 C35 N10 C31 179.1(3) . .
N12 C36 N10 C35 0.1(4) . .
N12 C36 N10 C31 -178.9(3) . .
C32 C31 N10 C35 25.1(5) . .
C30 C31 N10 C35 -154.8(3) . .
C32 C31 N10 C36 -156.0(3) . .
C30 C31 N10 C36 24.1(5) . .
N10 C35 N11 N12 -0.1(4) . .
N10 C35 N11 Zn2 175.9(2) . 2_666
N10 C36 N12 N11 -0.2(4) . .
C35 N11 N12 C36 0.1(4) . .
Zn2 N11 N12 C36 -175.9(2) 2_666 .
C4 C5 O1 C9 -0.3(5) . .
C6 C5 O1 C9 178.7(3) . .
C10 C9 O1 C5 90.4(4) . .
C16 C11 O2 C10 1.8(5) . .
C12 C11 O2 C10 -176.7(3) . .
C9 C10 O2 C11 179.0(3) . .
C22 C23 O3 C27 -177.9(3) . .
C24 C23 O3 C27 3.5(6) . .
C28 C27 O3 C23 -179.7(3) . .
C30 C29 O4 C28 0.9(5) . .
C34 C29 O4 C28 -178.0(3) . .
C27 C28 O4 C29 -177.8(3) . .
O6 C43 O5 Zn1 -3.3(4) . .
C37 C43 O5 Zn1 174.2(2) . .
O8 Zn1 O5 C43 179.5(2) 1_655 .
N5 Zn1 O5 C43 -59.3(2) 2_567 .
N1 Zn1 O5 C43 63.4(2) . .
O7 C44 O8 Zn1 -11.9(4) . 1_455
C39 C44 O8 Zn1 168.8(2) . 1_455
O10 C51 O9 Zn2 2.4(3) . .
C45 C51 O9 Zn2 -177.52(19) . .
O12 Zn2 O9 C51 -177.26(19) 1_655 .
N11 Zn2 O9 C51 70.5(2) 2_666 .
N7 Zn2 O9 C51 -56.9(2) . .
O11 C52 O12 Zn2 -3.1(4) . 1_455
C47 C52 O12 Zn2 177.6(2) . 1_455
